data_1576837
loop_
_publ_author_name
'Irie, Tsukasa'
'Nakatani, Riki'
'K S, Sreelakshmi'
'Sasaki, Kohki'
'Nozaki, Mika'
'Kondo, Ayumu'
'Kawawaki, Tokuhisa'
'Das, Saikat'
'Negishi, Yuichi'

_publ_section_title
;
 Reticular assembly of 1D and 2D Cu<sub>10</sub> cluster-assembled
 materials as a recyclable luminescent probe for highly sensitive
 creatinine detection.
;
_journal_issue 14
_journal_name_full Nanoscale
_journal_page_first 7789
_journal_page_last 7801
_journal_paper_doi 10.1039/d5nr05249a
_journal_volume 18
_journal_year 2026
_chemical_formula_moiety 'C30 H37 Cu5 F6 N2 O4 S4, 0.13[C4H9NO]'
_chemical_formula_sum 'C30.52 H38.17 Cu5 F6 N2.13 O4.13 S4'
_chemical_formula_weight 1060.88
_space_group_crystal_system monoclinic
_space_group_IT_number 14
_space_group_name_Hall '-P 2ybc'
_space_group_name_H-M_alt 'P 1 21/c 1'
_atom_sites_solution_hydrogens geom
_audit_creation_date 2026-03-05
_audit_creation_method
;
Olex2 1.5
(compiled 2025.07.13 svn.rb7424aed for OlexSys, GUI svn.r7314)
;
_audit_update_record
;
2026-03-05 deposited with the CCDC.	2026-03-09 downloaded from the CCDC.
;
_cell_angle_alpha 90
_cell_angle_beta 99.157(4)
_cell_angle_gamma 90
_cell_formula_units_Z 4
_cell_length_a 14.1620(5)
_cell_length_b 12.3712(6)
_cell_length_c 23.7398(9)
_cell_measurement_reflns_used 3532
_cell_measurement_temperature 90
_cell_measurement_theta_max 68.5370
_cell_measurement_theta_min 3.1570
_cell_volume 4106.2(3)
_computing_cell_refinement 'CrysAlisPro 1.171.43.107a (Rigaku OD, 2024)'
_computing_data_collection 'CrysAlisPro system (CCD 43.107a 64-bit (release 07-02-2024))'
_computing_data_reduction 'CrysAlisPro 1.171.43.107a (Rigaku OD, 2024)'
_computing_molecular_graphics 'Olex2 1.5 (Dolomanov et al., 2009)'
_computing_publication_material 'Olex2 1.5 (Dolomanov et al., 2009)'
_computing_structure_refinement 'SHELXL 2019/3 (Sheldrick, 2015)'
_computing_structure_solution 'SHELXT 2018/2 (Sheldrick, 2018)'
_diffrn_ambient_temperature 90
_diffrn_detector 'Hybrid Pixel Array Detector'
_diffrn_detector_area_resol_mean 10.0000
_diffrn_detector_type HyPix
_diffrn_measured_fraction_theta_full 0.986
_diffrn_measured_fraction_theta_max 0.986
_diffrn_measurement_details
;
List of Runs (angles in degrees, time in seconds):

  # Type    Start    End  Width  t~exp~   \w     \q     \k     \f   Frames
#--------------------------------------------------------------------------
  1  \w     26.00  51.00   0.50    6.00    --    0.00  29.00 -43.00   50
  2  \w    -91.00  39.00   0.50    6.00    --    0.00 -29.00 155.00  260
  3  \w    -31.00   2.00   0.50   23.98    --   54.83 -29.00 155.00   66
  4  \w    -19.00 131.00   0.50   23.98    --   54.83  29.00 -43.00  300
  5  \w   -111.00 -48.00   0.50   23.98    -- -104.00 -29.00 155.00  126
  6  \w     22.00 178.00   0.50   23.98    --  109.67  29.00 -43.00  312
  7  \w    -65.00  11.00   0.50   23.98    --  -54.83  61.00 120.00  152
  8  \w     82.00 130.00   0.50   23.98    --   54.83 125.00-180.00   96
  9  \w     87.00 134.00   0.50   23.98    --   54.83 125.00 150.00   94
 10  \w    -72.00 -25.00   0.50   23.98    -- -104.00 111.00 -30.00   94
 11  \w   -106.00 -79.00   0.50   23.98    -- -104.00 111.00 -30.00   54
 12  \w     94.00 178.00   0.50   23.98    --  109.67 111.00-180.00  168
 13  \w     20.00  48.00   0.50   23.98    --  109.67 -37.00 -60.00   56
 14  \w     21.00  47.00   0.50   23.98    --  109.67 -37.00   0.00   52
 15  \w     82.00 107.00   0.50   23.98    --  109.67 -77.00 -30.00   50
 16  \w     16.00  70.00   0.50   23.98    --  109.67 -77.00 -30.00  108
 17  \w     29.00  75.00   0.50   23.98    --  109.67 -63.00-120.00   92
 18  \w     19.00 107.00   0.50   23.98    --  109.67 -77.00  90.00  176
 19  \w     25.00  79.00   0.50   23.98    --  109.67 -63.00 -90.00  108
 20  \w     25.00  61.00   0.50   23.98    --  109.67 -50.00 150.00   72
 21  \w     23.00  48.00   0.50   23.98    --  109.67 -37.00  30.00   50
;
_diffrn_measurement_device 'four-circle diffractometer'
_diffrn_measurement_device_type 'XtaLAB Synergy R, DW system, HyPix'
_diffrn_measurement_method '\w scans'
_diffrn_orient_matrix_type 'CrysAlisPro convention (1999,Acta A55,543-557)'
_diffrn_orient_matrix_UB_11 0.1062842000
_diffrn_orient_matrix_UB_12 0.0247844000
_diffrn_orient_matrix_UB_13 -0.0011909000
_diffrn_orient_matrix_UB_21 -0.0255049000
_diffrn_orient_matrix_UB_22 0.0385105000
_diffrn_orient_matrix_UB_23 -0.0623033000
_diffrn_orient_matrix_UB_31 -0.0143845000
_diffrn_orient_matrix_UB_32 0.1157104000
_diffrn_orient_matrix_UB_33 0.0209793000
_diffrn_radiation_monochromator mirror
_diffrn_radiation_probe x-ray
_diffrn_radiation_type 'Cu K\a'
_diffrn_radiation_wavelength 1.54184
_diffrn_reflns_av_R_equivalents 0.0511
_diffrn_reflns_av_unetI/netI 0.0512
_diffrn_reflns_Laue_measured_fraction_full 0.986
_diffrn_reflns_Laue_measured_fraction_max 0.986
_diffrn_reflns_limit_h_max 16
_diffrn_reflns_limit_h_min -16
_diffrn_reflns_limit_k_max 14
_diffrn_reflns_limit_k_min -4
_diffrn_reflns_limit_l_max 27
_diffrn_reflns_limit_l_min -27
_diffrn_reflns_number 17028
_diffrn_reflns_point_group_measured_fraction_full 0.986
_diffrn_reflns_point_group_measured_fraction_max 0.986
_diffrn_reflns_theta_full 65.088
_diffrn_reflns_theta_max 65.088
_diffrn_reflns_theta_min 3.161
_diffrn_source 'Rotating-anode X-ray tube'
_diffrn_source_type 'Rigaku (Cu) X-ray Source'
_exptl_absorpt_coefficient_mu 5.320
_exptl_absorpt_correction_T_max 1.00000
_exptl_absorpt_correction_T_min 0.68264
_exptl_absorpt_correction_type multi-scan
_exptl_absorpt_process_details
;
CrysAlisPro 1.171.43.107a (Rigaku Oxford Diffraction, 2024)
Empirical absorption correction using spherical harmonics,
implemented in SCALE3 ABSPACK scaling algorithm.
;
_exptl_crystal_colour colourless
_exptl_crystal_colour_primary colourless
_exptl_crystal_density_diffrn 1.716
_exptl_crystal_description block
_exptl_crystal_F_000 2129
_exptl_crystal_size_max 0.075
_exptl_crystal_size_mid 0.015
_exptl_crystal_size_min 0.01
_refine_diff_density_max 1.100
_refine_diff_density_min -1.429
_refine_diff_density_rms 0.131
_refine_ls_extinction_method none
_refine_ls_goodness_of_fit_ref 0.944
_refine_ls_hydrogen_treatment constr
_refine_ls_matrix_type full
_refine_ls_number_parameters 445
_refine_ls_number_reflns 6907
_refine_ls_number_restraints 90
_refine_ls_restrained_S_all 0.982
_refine_ls_R_factor_all 0.1810
_refine_ls_R_factor_gt 0.0955
_refine_ls_shift/su_max 0.000
_refine_ls_shift/su_mean 0.000
_refine_ls_structure_factor_coef Fsqd
_refine_ls_weighting_details 'w=1/[\s^2^(Fo^2^)+(0.0100P)^2^+60.0000P] where P=(Fo^2^+2Fc^2^)/3'
_refine_ls_weighting_scheme calc
_refine_ls_wR_factor_gt 0.1736
_refine_ls_wR_factor_ref 0.2199
_reflns_Friedel_coverage 0.000
_reflns_number_gt 2928
_reflns_number_total 6907
_reflns_threshold_expression 'I > 2\s(I)'
_cod_data_source_file d5nr05249a2.cif
_cod_data_source_block 240416_js_ccam4_tit_auto
_cod_depositor_comments 'Adding full bibliography for 1576836--1576837.cif.'
_cod_database_code 1576837
_shelx_shelxl_version_number 2019/3
_shelx_space_group_comment
;
The symmetry employed for this shelxl refinement is uniquely defined
by the following loop, which should always be used as a source of
symmetry information in preference to the above space-group names.
They are only intended as comments.
;
_shelx_estimated_absorpt_t_max 0.949
_shelx_estimated_absorpt_t_min 0.691
_olex2_refinement_description
;
1. Fixed Uiso
 At 1.2 times of:
  All C(H) groups
 At 1.5 times of:
  All C(H,H,H) groups
2. Restrained distances
 F3-F1 = F1-F2 = F2-F3
 2.5 with sigma of 0.02
 C3-C4
 1.53 with sigma of 0.03
 C5-C8 = C5-C6 = C5-C7 = C12-C10 = C12-C11 = C12-C9 = C14-C16 = C15-C16 = C13-
 C16
 1.53 with sigma of 0.03
 C2-C1
 1.5 with sigma of 0.02
 C4-C3
 1.5 with sigma of 0.02
 F1-C1 = F2-C1 = F3-C1 = F4-C3 = F6-C3 = F5-C3
 1.32 with sigma of 0.01
 F1-F2 \\sim F1-F3 \\sim F2-F3 \\sim F4-F5 \\sim F4-F6 \\sim F5-F6
 with sigma of 0.03
3. Rigid bond restraints
 C13, C16, C15, C14
 with sigma for 1-2 distances of 0.01 and sigma for 1-3 distances of 0.01
4. Uiso/Uaniso restraints and constraints
C2 \\sim C1 \\sim O00G \\sim O015 \\sim C4 \\sim O00C \\sim C3 \\sim O00A:
within 1.5A with sigma of 0.04 and sigma for terminal atoms of 0.08 within 1.5A
C9 \\sim C10 \\sim C11 \\sim C12: within 2A with sigma of 0.04 and sigma for
terminal atoms of 0.08 within 2A
5.a Aromatic/amide H refined with riding coordinates:
 C17(H17), C18(H18), C20(H20), C21(H21), C29(H29), C30(H30), C27(H27),
 C28(H28), C23(H23), C24(H24)
5.b Fitted hexagon refined as free rotating group:
 N1(C17,C18,C19,C20,C21), N2(C29,C30,C26,C27,C28)
5.c Idealised Me refined as rotating group:
 C6(H6A,H6B,H6C), C7(H7A,H7B,H7C), C8(H8A,H8B,H8C), C9(H9A,H9B,H9C), C10(H10A,
 H10B,H10C), C11(H11A,H11B,H11C), C13(H13A,H13B,H13C), C14(H14A,H14B,H14C),
 C15(H15A,H15B,H15C)
;
_smtbx_masks_special_details
;
A solvent mask was calculated and 24 electrons were 
found in a volume of 420\%A^3^ in 1 void per unit cell. 
This is consistent with the presence of 
0.6[H2O] per formula unit 
which account for 24 electrons 
per unit cell.
;
_smtbx_masks_void_probe_radius 1.2
_smtbx_masks_void_truncation_radius 1.2
_olex2_submission_special_instructions 'No special instructions were received'
_oxdiff_exptl_absorpt_empirical_details
;
Empirical correction (ABSPACK) includes:
- Absorption correction using spherical harmonics
- Frame scaling
;
_oxdiff_exptl_absorpt_empirical_full_max 1.673
_oxdiff_exptl_absorpt_empirical_full_min 0.693

loop_
_space_group_symop_operation_xyz
'x, y, z'
'-x, y+1/2, -z+1/2'
'-x, -y, -z'
'x, -y-1/2, z-1/2'

loop_
_atom_site_label
_atom_site_type_symbol
_atom_site_fract_x
_atom_site_fract_y
_atom_site_fract_z
_atom_site_U_iso_or_equiv
_atom_site_adp_type
_atom_site_occupancy
_atom_site_site_symmetry_order
_atom_site_calc_flag
_atom_site_refinement_flags_posn
_atom_site_refinement_flags_adp
_atom_site_refinement_flags_occupancy
_atom_site_disorder_assembly
_atom_site_disorder_group
Cu1 Cu 0.64656(16) 0.3286(2) 0.47485(10) 0.1305(10) Uani 1 1 d . . . . .
Cu2 Cu 0.48389(14) 0.37668(18) 0.51157(8) 0.0971(7) Uani 1 1 d . . . . .
Cu3 Cu 0.60801(14) 0.5182(2) 0.58257(8) 0.1134(9) Uani 1 1 d . . . . .
Cu4 Cu 0.46514(14) 0.5627(2) 0.64412(8) 0.1067(8) Uani 1 1 d . . . . .
Cu5 Cu -0.31608(14) 0.9149(2) 0.94200(9) 0.1092(8) Uani 1 1 d . . . . .
S1 S 0.4999(3) 0.3263(4) 0.42627(15) 0.1028(12) Uani 1 1 d . . . . .
S2 S 0.7040(2) 0.4789(4) 0.51842(15) 0.1087(14) Uani 1 1 d . . . . .
S3 S 0.4695(2) 0.3961(3) 0.59979(14) 0.0962(12) Uani 1 1 d . . . . .
S4 S 0.0517(3) 0.7100(4) 0.78344(16) 0.1192(16) Uani 1 1 d . . . . .
F1 F 0.7600(14) -0.0052(18) 0.4315(7) 0.391(16) Uani 1 1 d D . . . .
F2 F 0.8952(12) 0.0786(16) 0.4782(10) 0.332(12) Uani 1 1 d D . . . .
F3 F 0.8098(14) -0.0407(17) 0.5267(8) 0.304(10) Uani 1 1 d D . . . .
F4 F 0.7333(14) 0.6273(18) 0.7902(10) 0.358(18) Uani 1 1 d D . . . .
F5 F 0.7038(14) 0.458(2) 0.7981(8) 0.396(17) Uani 1 1 d D . . . .
F6 F 0.8162(9) 0.5121(19) 0.7552(5) 0.323(14) Uani 1 1 d D . . . .
O00A O 0.5758(7) 0.5586(10) 0.7144(4) 0.122(4) Uani 1 1 d . U . . .
O00C O 0.6899(6) 0.5288(11) 0.6614(4) 0.137(4) Uani 1 1 d . U . . .
O00G O 0.7287(12) 0.1992(17) 0.4633(8) 0.213(9) Uani 1 1 d . U . . .
O015 O 0.7017(14) 0.1184(17) 0.5358(9) 0.255(10) Uani 1 1 d . U . . .
N1 N 0.3564(6) 0.5898(8) 0.6880(4) 0.104(4) Uani 1 1 d G . . . .
C17 C 0.2799(7) 0.6588(8) 0.6705(3) 0.125(6) Uani 1 1 d G . . . .
H17 H 0.278277 0.700785 0.636855 0.150 Uiso 1 1 calc R U . . .
C18 C 0.2058(6) 0.6664(9) 0.7023(4) 0.128(6) Uani 1 1 d G . . . .
H18 H 0.153502 0.713572 0.690363 0.154 Uiso 1 1 calc R U . . .
C19 C 0.2082(6) 0.6050(10) 0.7515(4) 0.114(6) Uani 1 1 d G . . . .
C20 C 0.2847(7) 0.5359(9) 0.7690(3) 0.132(7) Uani 1 1 d G . . . .
H20 H 0.286349 0.493966 0.802620 0.158 Uiso 1 1 calc R U . . .
C21 C 0.3588(6) 0.5284(8) 0.7372(4) 0.135(7) Uani 1 1 d G . . . .
H21 H 0.411125 0.481178 0.749113 0.162 Uiso 1 1 calc R U . . .
N2 N -0.2137(6) 0.8424(9) 0.9091(4) 0.107(4) Uani 1 1 d G . . . .
C29 C -0.1721(7) 0.7498(9) 0.9354(3) 0.150(8) Uani 1 1 d G . . . .
H29 H -0.191260 0.724193 0.969572 0.179 Uiso 1 1 calc R U . . .
C30 C -0.1024(7) 0.6947(8) 0.9117(4) 0.144(7) Uani 1 1 d G . . . .
H30 H -0.073924 0.631422 0.929692 0.173 Uiso 1 1 calc R U . . .
C26 C -0.0743(6) 0.7322(9) 0.8617(4) 0.108(5) Uani 1 1 d G . . . .
C27 C -0.1159(7) 0.8248(9) 0.8354(3) 0.122(6) Uani 1 1 d G . . . .
H27 H -0.096712 0.850363 0.801236 0.146 Uiso 1 1 calc R U . . .
C28 C -0.1856(6) 0.8799(8) 0.8591(4) 0.134(7) Uani 1 1 d G . . . .
H28 H -0.214050 0.943135 0.841116 0.161 Uiso 1 1 calc R U . . .
C1 C 0.8165(17) 0.020(2) 0.4810(8) 0.255(16) Uani 1 1 d D U . . .
C2 C 0.758(3) 0.116(3) 0.4926(18) 0.247(13) Uani 1 1 d D U . . .
C3 C 0.7289(11) 0.5334(16) 0.7639(8) 0.209(14) Uani 1 1 d D . . . .
C4 C 0.6585(12) 0.5426(18) 0.7079(7) 0.138(6) Uani 1 1 d D U . . .
C5 C 0.8294(11) 0.4585(17) 0.5482(7) 0.125(6) Uani 1 1 d D . . . .
C6 C 0.8858(9) 0.4179(16) 0.5021(7) 0.153(8) Uani 1 1 d D . . . .
H6A H 0.855367 0.352587 0.484337 0.229 Uiso 1 1 calc R U . . .
H6B H 0.951624 0.401319 0.519659 0.229 Uiso 1 1 calc R U . . .
H6C H 0.886431 0.474061 0.473058 0.229 Uiso 1 1 calc R U . . .
C7 C 0.8370(10) 0.3746(17) 0.5964(7) 0.155(8) Uani 1 1 d D . . . .
H7A H 0.814463 0.304381 0.580508 0.232 Uiso 1 1 calc R U . . .
H7B H 0.797477 0.397602 0.624550 0.232 Uiso 1 1 calc R U . . .
H7C H 0.903763 0.368388 0.614787 0.232 Uiso 1 1 calc R U . . .
C8 C 0.8690(11) 0.5635(17) 0.5740(8) 0.143(7) Uani 1 1 d D . . . .
H8A H 0.934187 0.552029 0.594091 0.214 Uiso 1 1 calc R U . . .
H8B H 0.828537 0.589600 0.601070 0.214 Uiso 1 1 calc R U . . .
H8C H 0.869832 0.617246 0.543792 0.214 Uiso 1 1 calc R U . . .
C9 C 0.3354(15) 0.204(2) 0.3863(13) 0.259(14) Uani 1 1 d D U . . .
H9A H 0.325258 0.255434 0.354369 0.388 Uiso 1 1 calc R U . . .
H9B H 0.305079 0.232338 0.417709 0.388 Uiso 1 1 calc R U . . .
H9C H 0.307203 0.134376 0.373903 0.388 Uiso 1 1 calc R U . . .
C10 C 0.4911(16) 0.1455(16) 0.3591(8) 0.186(9) Uani 1 1 d D U . . .
H10A H 0.473889 0.189411 0.324576 0.278 Uiso 1 1 calc R U . . .
H10B H 0.470421 0.070740 0.351001 0.278 Uiso 1 1 calc R U . . .
H10C H 0.560537 0.147402 0.371023 0.278 Uiso 1 1 calc R U . . .
C11 C 0.4581(17) 0.1160(17) 0.4556(8) 0.194(10) Uani 1 1 d D U . . .
H11A H 0.429776 0.045470 0.444174 0.292 Uiso 1 1 calc R U . . .
H11B H 0.428326 0.145364 0.486859 0.292 Uiso 1 1 calc R U . . .
H11C H 0.526989 0.107449 0.468343 0.292 Uiso 1 1 calc R U . . .
C12 C 0.4419(14) 0.1907(15) 0.4065(8) 0.134(6) Uani 1 1 d D U . . .
C13 C 0.4421(15) 0.1759(14) 0.6132(7) 0.164(7) Uani 1 1 d D U . . .
H13A H 0.453845 0.111281 0.637197 0.246 Uiso 1 1 calc R U . . .
H13B H 0.460283 0.161566 0.575814 0.246 Uiso 1 1 calc R U . . .
H13C H 0.374072 0.194698 0.608473 0.246 Uiso 1 1 calc R U . . .
C14 C 0.6087(13) 0.2493(18) 0.6403(9) 0.195(9) Uani 1 1 d D U . . .
H14A H 0.646837 0.307734 0.660418 0.293 Uiso 1 1 calc R U . . .
H14B H 0.619604 0.246854 0.600556 0.293 Uiso 1 1 calc R U . . .
H14C H 0.627595 0.180217 0.658902 0.293 Uiso 1 1 calc R U . . .
C15 C 0.4838(14) 0.2882(15) 0.7021(6) 0.155(7) Uani 1 1 d D U . . .
H15A H 0.521668 0.350010 0.718730 0.232 Uiso 1 1 calc R U . . .
H15B H 0.502491 0.223433 0.725026 0.232 Uiso 1 1 calc R U . . .
H15C H 0.415737 0.302795 0.701844 0.232 Uiso 1 1 calc R U . . .
C16 C 0.5017(12) 0.2701(14) 0.6418(6) 0.118(5) Uani 1 1 d D U . . .
C22 C 0.1336(9) 0.6093(16) 0.7892(7) 0.130(7) Uani 1 1 d . . . . .
C23 C 0.1235(15) 0.539(2) 0.8346(10) 0.210(12) Uani 1 1 d . . . . .
H23 H 0.160848 0.476389 0.844301 0.252 Uiso 1 1 calc R U . . .
C24 C 0.0484(14) 0.577(2) 0.8644(10) 0.200(12) Uani 1 1 d . . . . .
H24 H 0.032424 0.542639 0.897438 0.240 Uiso 1 1 calc R U . . .
C25 C 0.0020(10) 0.6678(17) 0.8397(7) 0.120(6) Uani 1 1 d . . . . .

loop_
_atom_site_aniso_label
_atom_site_aniso_U_11
_atom_site_aniso_U_22
_atom_site_aniso_U_33
_atom_site_aniso_U_23
_atom_site_aniso_U_13
_atom_site_aniso_U_12
Cu1 0.1053(16) 0.180(3) 0.1209(18) -0.0031(18) 0.0618(14) 0.0162(17)
Cu2 0.0974(14) 0.1177(17) 0.0896(13) 0.0031(12) 0.0556(11) 0.0058(12)
Cu3 0.0779(13) 0.185(2) 0.0875(13) 0.0007(15) 0.0444(11) 0.0115(14)
Cu4 0.0909(13) 0.153(2) 0.0894(13) 0.0004(14) 0.0554(11) 0.0100(14)
Cu5 0.0850(13) 0.149(2) 0.1099(15) -0.0078(14) 0.0647(12) -0.0029(13)
S1 0.109(3) 0.121(3) 0.090(2) -0.005(2) 0.050(2) 0.002(2)
S2 0.0648(19) 0.177(4) 0.095(2) 0.010(3) 0.0450(18) 0.009(2)
S3 0.092(2) 0.123(3) 0.087(2) 0.015(2) 0.0562(19) 0.009(2)
S4 0.091(2) 0.180(5) 0.101(3) -0.009(3) 0.061(2) 0.012(3)
F1 0.43(3) 0.42(3) 0.27(2) -0.13(2) -0.08(2) 0.24(3)
F2 0.200(16) 0.35(3) 0.47(3) -0.10(2) 0.130(19) 0.009(17)
F3 0.30(2) 0.31(2) 0.31(2) 0.02(2) 0.056(19) 0.025(19)
F4 0.210(17) 0.46(4) 0.36(3) -0.23(3) -0.084(17) 0.00(2)
F5 0.29(2) 0.68(5) 0.173(16) 0.11(2) -0.083(15) -0.02(3)
F6 0.117(9) 0.73(4) 0.113(8) -0.053(15) 0.002(7) 0.081(17)
O00A 0.099(7) 0.183(11) 0.092(6) -0.017(7) 0.040(6) 0.008(7)
O00C 0.084(6) 0.229(13) 0.108(7) -0.005(8) 0.040(6) 0.018(8)
O00G 0.123(11) 0.27(2) 0.25(2) -0.091(17) 0.038(12) 0.047(13)
O015 0.223(18) 0.27(2) 0.29(2) -0.103(19) 0.090(16) 0.000(16)
N1 0.086(8) 0.151(12) 0.083(8) -0.016(8) 0.039(6) -0.009(8)
C17 0.090(11) 0.179(18) 0.115(12) -0.021(12) 0.043(10) -0.005(12)
C18 0.111(12) 0.185(18) 0.101(11) 0.002(12) 0.057(10) 0.009(12)
C19 0.074(9) 0.168(17) 0.107(11) -0.027(11) 0.040(8) 0.018(10)
C20 0.071(9) 0.22(2) 0.113(11) -0.012(13) 0.056(9) -0.004(12)
C21 0.112(12) 0.21(2) 0.089(10) -0.009(12) 0.048(9) -0.013(13)
N2 0.088(8) 0.144(12) 0.103(9) -0.007(8) 0.060(7) -0.005(8)
C29 0.135(15) 0.18(2) 0.162(17) -0.002(15) 0.100(14) 0.001(14)
C30 0.141(14) 0.175(19) 0.137(14) 0.010(13) 0.085(12) 0.006(14)
C26 0.077(9) 0.173(17) 0.086(10) -0.013(10) 0.045(8) -0.017(10)
C27 0.098(11) 0.171(18) 0.112(12) 0.022(12) 0.065(10) 0.017(11)
C28 0.102(11) 0.202(19) 0.117(12) 0.014(12) 0.071(10) 0.029(12)
C1 0.27(3) 0.28(4) 0.20(3) -0.15(3) 0.00(3) 0.05(3)
C2 0.21(3) 0.28(3) 0.24(3) -0.09(2) 0.00(2) 0.02(2)
C3 0.13(2) 0.29(4) 0.19(3) 0.09(3) -0.02(2) -0.01(2)
C4 0.111(12) 0.209(17) 0.103(11) -0.006(12) 0.048(10) 0.014(13)
C5 0.085(11) 0.177(19) 0.128(14) 0.031(14) 0.063(10) 0.021(12)
C6 0.069(9) 0.25(2) 0.160(15) 0.002(15) 0.068(10) 0.027(12)
C7 0.086(11) 0.24(2) 0.145(15) 0.028(16) 0.048(11) 0.039(13)
C8 0.083(11) 0.21(2) 0.147(16) 0.006(16) 0.046(11) -0.004(13)
C9 0.15(2) 0.17(2) 0.44(4) -0.07(3) 0.02(3) 0.004(19)
C10 0.28(3) 0.157(19) 0.135(16) -0.028(14) 0.092(17) -0.024(19)
C11 0.30(3) 0.15(2) 0.131(16) 0.023(15) 0.029(18) -0.049(19)
C12 0.154(16) 0.115(15) 0.141(15) -0.028(12) 0.047(13) 0.003(13)
C13 0.260(19) 0.109(14) 0.141(14) 0.024(10) 0.084(15) 0.004(13)
C14 0.170(13) 0.23(2) 0.21(2) 0.108(18) 0.100(14) 0.079(14)
C15 0.23(2) 0.151(16) 0.097(10) 0.040(9) 0.077(12) 0.038(14)
C16 0.150(12) 0.134(13) 0.083(9) 0.054(8) 0.056(10) 0.019(10)
C22 0.068(9) 0.202(19) 0.137(13) 0.012(13) 0.065(9) 0.037(10)
C23 0.20(2) 0.24(3) 0.24(2) 0.09(2) 0.17(2) 0.093(19)
C24 0.151(18) 0.26(3) 0.23(2) 0.07(2) 0.150(18) 0.074(19)
C25 0.080(10) 0.180(18) 0.116(12) -0.002(12) 0.063(9) 0.006(11)

loop_
_atom_type_symbol
_atom_type_description
_atom_type_scat_dispersion_real
_atom_type_scat_dispersion_imag
_atom_type_scat_source
C C 0.0181 0.0091 'International Tables Vol C Tables 4.2.6.8 and 6.1.1.4'
H H 0.0000 0.0000 'International Tables Vol C Tables 4.2.6.8 and 6.1.1.4'
Cu Cu -1.9646 0.5888 'International Tables Vol C Tables 4.2.6.8 and 6.1.1.4'
F F 0.0727 0.0534 'International Tables Vol C Tables 4.2.6.8 and 6.1.1.4'
N N 0.0311 0.0180 'International Tables Vol C Tables 4.2.6.8 and 6.1.1.4'
O O 0.0492 0.0322 'International Tables Vol C Tables 4.2.6.8 and 6.1.1.4'
S S 0.3331 0.5567 'International Tables Vol C Tables 4.2.6.8 and 6.1.1.4'

loop_
_geom_angle_atom_site_label_1
_geom_angle_atom_site_label_2
_geom_angle_atom_site_label_3
_geom_angle
_geom_angle_site_symmetry_1
_geom_angle_site_symmetry_3
_geom_angle_publ_flag
S1 Cu1 Cu2 51.84(10) . . ?
S1 Cu1 S2 119.92(19) . . ?
S2 Cu1 Cu2 86.12(12) . . ?
O00G Cu1 Cu2 140.3(6) . . ?
O00G Cu1 S1 115.6(6) . . ?
O00G Cu1 S2 123.4(6) . . ?
Cu1 Cu2 Cu3 81.11(9) . . ?
Cu1 Cu2 Cu3 99.40(8) . 3_666 ?
Cu1 Cu2 Cu5 175.13(11) . 2_546 ?
Cu3 Cu2 Cu3 111.21(9) 3_666 . ?
Cu3 Cu2 Cu5 85.32(8) 3_666 2_546 ?
Cu5 Cu2 Cu3 98.38(8) 2_546 . ?
S1 Cu2 Cu1 53.37(12) . . ?
S1 Cu2 Cu3 58.59(13) . 3_666 ?
S1 Cu2 Cu3 125.88(13) . . ?
S1 Cu2 Cu5 129.45(15) . 2_546 ?
S3 Cu2 Cu1 124.47(14) . . ?
S3 Cu2 Cu3 59.87(12) . . ?
S3 Cu2 Cu3 129.61(14) . 3_666 ?
S3 Cu2 Cu5 51.90(11) . 2_546 ?
S3 Cu2 S1 169.6(2) . . ?
Cu2 Cu3 Cu2 68.79(9) 3_666 . ?
Cu2 Cu3 Cu4 92.56(9) 3_666 . ?
Cu4 Cu3 Cu2 90.03(8) . . ?
S1 Cu3 Cu2 96.59(13) 3_666 . ?
S1 Cu3 Cu2 49.07(10) 3_666 3_666 ?
S1 Cu3 Cu4 51.82(10) 3_666 . ?
S1 Cu3 S3 89.65(14) 3_666 . ?
S2 Cu3 Cu2 79.02(12) . 3_666 ?
S2 Cu3 Cu2 81.31(13) . . ?
S2 Cu3 Cu4 169.62(14) . . ?
S2 Cu3 S1 123.25(17) . 3_666 ?
S2 Cu3 S3 122.81(18) . . ?
S3 Cu3 Cu2 97.72(12) . 3_666 ?
S3 Cu3 Cu2 46.59(9) . . ?
S3 Cu3 Cu4 51.85(10) . . ?
O00C Cu3 Cu2 147.8(4) . 3_666 ?
O00C Cu3 Cu2 142.3(4) . . ?
O00C Cu3 Cu4 81.8(3) . . ?
O00C Cu3 S1 106.5(4) . 3_666 ?
O00C Cu3 S2 108.5(3) . . ?
O00C Cu3 S3 103.3(3) . . ?
S1 Cu4 Cu3 57.56(11) 3_666 . ?
S1 Cu4 S3 100.28(14) 3_666 . ?
S3 Cu4 Cu3 60.19(10) . . ?
O00A Cu4 Cu3 84.1(2) . . ?
O00A Cu4 S1 112.1(3) . 3_666 ?
O00A Cu4 S3 105.6(3) . . ?
N1 Cu4 Cu3 177.5(3) . . ?
N1 Cu4 S1 123.4(3) . 3_666 ?
N1 Cu4 S3 117.3(3) . . ?
N1 Cu4 O00A 97.4(4) . . ?
S2 Cu5 Cu2 77.64(10) 4_476 2_556 ?
S2 Cu5 S3 114.20(14) 4_476 2_556 ?
S3 Cu5 Cu2 48.66(9) 2_556 2_556 ?
N2 Cu5 Cu2 143.1(3) . 2_556 ?
N2 Cu5 S2 125.9(3) . 4_476 ?
N2 Cu5 S3 119.9(3) . 2_556 ?
Cu1 S1 Cu3 123.9(2) . 3_666 ?
Cu1 S1 Cu4 94.54(16) . 3_666 ?
Cu2 S1 Cu1 74.80(15) . . ?
Cu2 S1 Cu3 72.34(13) . 3_666 ?
Cu2 S1 Cu4 125.4(2) . 3_666 ?
Cu4 S1 Cu3 70.62(14) 3_666 3_666 ?
C12 S1 Cu1 118.4(7) . . ?
C12 S1 Cu2 112.4(6) . . ?
C12 S1 Cu3 115.8(6) . 3_666 ?
C12 S1 Cu4 119.3(6) . 3_666 ?
Cu1 S2 Cu3 106.26(17) . . ?
Cu1 S2 Cu5 97.20(17) . 4_675 ?
Cu5 S2 Cu3 114.35(19) 4_675 . ?
C5 S2 Cu1 109.1(7) . . ?
C5 S2 Cu3 115.1(5) . . ?
C5 S2 Cu5 112.9(5) . 4_675 ?
Cu2 S3 Cu3 73.54(11) . . ?
Cu2 S3 Cu4 123.70(18) . . ?
Cu2 S3 Cu5 79.44(14) . 2_546 ?
Cu4 S3 Cu3 67.96(13) . . ?
Cu5 S3 Cu3 125.38(17) 2_546 . ?
Cu5 S3 Cu4 90.84(15) 2_546 . ?
C16 S3 Cu2 112.0(5) . . ?
C16 S3 Cu3 116.7(5) . . ?
C16 S3 Cu4 121.4(5) . . ?
C16 S3 Cu5 117.2(6) . 2_546 ?
C25 S4 C22 94.3(9) . . ?
C4 O00A Cu4 120.8(10) . . ?
C4 O00C Cu3 125.5(10) . . ?
C2 O00G Cu1 135(3) . . ?
C17 N1 Cu4 124.8(5) . . ?
C17 N1 C21 120.0 . . ?
C21 N1 Cu4 115.1(5) . . ?
N1 C17 H17 120.0 . . ?
N1 C17 C18 120.0 . . ?
C18 C17 H17 120.0 . . ?
C17 C18 H18 120.0 . . ?
C17 C18 C19 120.0 . . ?
C19 C18 H18 120.0 . . ?
C18 C19 C20 120.0 . . ?
C18 C19 C22 124.1(10) . . ?
C20 C19 C22 115.9(10) . . ?
C19 C20 H20 120.0 . . ?
C21 C20 C19 120.0 . . ?
C21 C20 H20 120.0 . . ?
N1 C21 H21 120.0 . . ?
C20 C21 N1 120.0 . . ?
C20 C21 H21 120.0 . . ?
C29 N2 Cu5 118.9(6) . . ?
C29 N2 C28 120.0 . . ?
C28 N2 Cu5 121.1(6) . . ?
N2 C29 H29 120.0 . . ?
N2 C29 C30 120.0 . . ?
C30 C29 H29 120.0 . . ?
C29 C30 H30 120.0 . . ?
C26 C30 C29 120.0 . . ?
C26 C30 H30 120.0 . . ?
C30 C26 C27 120.0 . . ?
C30 C26 C25 116.1(10) . . ?
C27 C26 C25 123.9(10) . . ?
C26 C27 H27 120.0 . . ?
C28 C27 C26 120.0 . . ?
C28 C27 H27 120.0 . . ?
N2 C28 H28 120.0 . . ?
C27 C28 N2 120.0 . . ?
C27 C28 H28 120.0 . . ?
F1 C1 C2 94(2) . . ?
F2 C1 F1 117.8(12) . . ?
F2 C1 C2 94(2) . . ?
F3 C1 F1 117.9(12) . . ?
F3 C1 F2 120.7(13) . . ?
F3 C1 C2 101(3) . . ?
O00G C2 O015 102(3) . . ?
O00G C2 C1 133(4) . . ?
O015 C2 C1 123(4) . . ?
F4 C3 F5 109.3(16) . . ?
F4 C3 C4 108.7(17) . . ?
F5 C3 C4 112.5(15) . . ?
F6 C3 F4 106.1(14) . . ?
F6 C3 F5 107.8(14) . . ?
F6 C3 C4 112.1(15) . . ?
O00A C4 O00C 127.5(16) . . ?
O00A C4 C3 114.0(13) . . ?
O00C C4 C3 118.4(15) . . ?
C6 C5 S2 110.8(12) . . ?
C7 C5 S2 109.3(11) . . ?
C7 C5 C6 109.1(14) . . ?
C8 C5 S2 108.3(12) . . ?
C8 C5 C6 111.7(14) . . ?
C8 C5 C7 107.6(16) . . ?
C5 C6 H6A 109.5 . . ?
C5 C6 H6B 109.5 . . ?
C5 C6 H6C 109.5 . . ?
H6A C6 H6B 109.5 . . ?
H6A C6 H6C 109.5 . . ?
H6B C6 H6C 109.5 . . ?
C5 C7 H7A 109.5 . . ?
C5 C7 H7B 109.5 . . ?
C5 C7 H7C 109.5 . . ?
H7A C7 H7B 109.5 . . ?
H7A C7 H7C 109.5 . . ?
H7B C7 H7C 109.5 . . ?
C5 C8 H8A 109.5 . . ?
C5 C8 H8B 109.5 . . ?
C5 C8 H8C 109.5 . . ?
H8A C8 H8B 109.5 . . ?
H8A C8 H8C 109.5 . . ?
H8B C8 H8C 109.5 . . ?
H9A C9 H9B 109.5 . . ?
H9A C9 H9C 109.5 . . ?
H9B C9 H9C 109.5 . . ?
C12 C9 H9A 109.5 . . ?
C12 C9 H9B 109.5 . . ?
C12 C9 H9C 109.5 . . ?
H10A C10 H10B 109.5 . . ?
H10A C10 H10C 109.5 . . ?
H10B C10 H10C 109.5 . . ?
C12 C10 H10A 109.5 . . ?
C12 C10 H10B 109.5 . . ?
C12 C10 H10C 109.5 . . ?
H11A C11 H11B 109.5 . . ?
H11A C11 H11C 109.5 . . ?
H11B C11 H11C 109.5 . . ?
C12 C11 H11A 109.5 . . ?
C12 C11 H11B 109.5 . . ?
C12 C11 H11C 109.5 . . ?
C9 C12 S1 110.4(14) . . ?
C9 C12 C10 110.8(19) . . ?
C10 C12 S1 106.0(13) . . ?
C11 C12 S1 110.6(14) . . ?
C11 C12 C9 110.0(19) . . ?
C11 C12 C10 108.8(17) . . ?
H13A C13 H13B 109.5 . . ?
H13A C13 H13C 109.5 . . ?
H13B C13 H13C 109.5 . . ?
C16 C13 H13A 109.5 . . ?
C16 C13 H13B 109.5 . . ?
C16 C13 H13C 109.5 . . ?
H14A C14 H14B 109.5 . . ?
H14A C14 H14C 109.5 . . ?
H14B C14 H14C 109.5 . . ?
C16 C14 H14A 109.5 . . ?
C16 C14 H14B 109.5 . . ?
C16 C14 H14C 109.5 . . ?
H15A C15 H15B 109.5 . . ?
H15A C15 H15C 109.5 . . ?
H15B C15 H15C 109.5 . . ?
C16 C15 H15A 109.5 . . ?
C16 C15 H15B 109.5 . . ?
C16 C15 H15C 109.5 . . ?
C13 C16 S3 109.2(11) . . ?
C13 C16 C14 109.7(17) . . ?
C14 C16 S3 106.5(11) . . ?
C15 C16 S3 108.6(12) . . ?
C15 C16 C13 111.6(14) . . ?
C15 C16 C14 111.1(15) . . ?
C19 C22 S4 121.3(13) . . ?
C23 C22 S4 111.3(10) . . ?
C23 C22 C19 127.3(15) . . ?
C22 C23 H23 124.7 . . ?
C22 C23 C24 110.5(18) . . ?
C24 C23 H23 124.7 . . ?
C23 C24 H24 123.5 . . ?
C25 C24 C23 112.9(18) . . ?
C25 C24 H24 123.5 . . ?
C26 C25 S4 121.7(14) . . ?
C24 C25 S4 110.9(12) . . ?
C24 C25 C26 127.0(14) . . ?

loop_
_geom_bond_atom_site_label_1
_geom_bond_atom_site_label_2
_geom_bond_distance
_geom_bond_site_symmetry_2
_geom_bond_publ_flag
Cu1 Cu2 2.657(3) . ?
Cu1 S1 2.210(5) . ?
Cu1 S2 2.219(5) . ?
Cu1 O00G 2.022(17) . ?
Cu2 Cu3 2.731(3) 3_666 ?
Cu2 Cu3 2.837(3) . ?
Cu2 Cu5 2.814(2) 2_546 ?
Cu2 S1 2.165(4) . ?
Cu2 S3 2.149(4) . ?
Cu3 Cu4 2.734(2) . ?
Cu3 S1 2.446(5) 3_666 ?
Cu3 S2 2.250(3) . ?
Cu3 S3 2.559(4) . ?
Cu3 O00C 2.042(10) . ?
Cu4 S1 2.278(4) 3_666 ?
Cu4 S3 2.319(5) . ?
Cu4 O00A 2.101(10) . ?
Cu4 N1 2.019(6) . ?
Cu5 S2 2.221(5) 4_476 ?
Cu5 S3 2.253(4) 2_556 ?
Cu5 N2 1.969(6) . ?
S1 C12 1.894(19) . ?
S2 C5 1.821(16) . ?
S3 C16 1.868(15) . ?
S4 C22 1.692(16) . ?
S4 C25 1.688(14) . ?
F1 C1 1.348(9) . ?
F2 C1 1.340(9) . ?
F3 C1 1.336(9) . ?
F4 C3 1.316(10) . ?
F5 C3 1.324(10) . ?
F6 C3 1.313(10) . ?
O00A C4 1.221(16) . ?
O00C C4 1.266(15) . ?
O00G C2 1.27(4) . ?
O015 C2 1.40(4) . ?
N1 C17 1.3900 . ?
N1 C21 1.3900 . ?
C17 H17 0.9500 . ?
C17 C18 1.3900 . ?
C18 H18 0.9500 . ?
C18 C19 1.3900 . ?
C19 C20 1.3900 . ?
C19 C22 1.491(13) . ?
C20 H20 0.9500 . ?
C20 C21 1.3900 . ?
C21 H21 0.9500 . ?
N2 C29 1.3900 . ?
N2 C28 1.3900 . ?
C29 H29 0.9500 . ?
C29 C30 1.3900 . ?
C30 H30 0.9500 . ?
C30 C26 1.3900 . ?
C26 C27 1.3900 . ?
C26 C25 1.501(16) . ?
C27 H27 0.9500 . ?
C27 C28 1.3900 . ?
C28 H28 0.9500 . ?
C1 C2 1.498(19) . ?
C3 C4 1.534(14) . ?
C5 C6 1.537(16) . ?
C5 C7 1.536(18) . ?
C5 C8 1.506(18) . ?
C6 H6A 0.9800 . ?
C6 H6B 0.9800 . ?
C6 H6C 0.9800 . ?
C7 H7A 0.9800 . ?
C7 H7B 0.9800 . ?
C7 H7C 0.9800 . ?
C8 H8A 0.9800 . ?
C8 H8B 0.9800 . ?
C8 H8C 0.9800 . ?
C9 H9A 0.9800 . ?
C9 H9B 0.9800 . ?
C9 H9C 0.9800 . ?
C9 C12 1.517(19) . ?
C10 H10A 0.9800 . ?
C10 H10B 0.9800 . ?
C10 H10C 0.9800 . ?
C10 C12 1.523(17) . ?
C11 H11A 0.9800 . ?
C11 H11B 0.9800 . ?
C11 H11C 0.9800 . ?
C11 C12 1.476(18) . ?
C13 H13A 0.9800 . ?
C13 H13B 0.9800 . ?
C13 H13C 0.9800 . ?
C13 C16 1.531(18) . ?
C14 H14A 0.9800 . ?
C14 H14B 0.9800 . ?
C14 H14C 0.9800 . ?
C14 C16 1.543(17) . ?
C15 H15A 0.9800 . ?
C15 H15B 0.9800 . ?
C15 H15C 0.9800 . ?
C15 C16 1.511(15) . ?
C22 C23 1.41(2) . ?
C23 H23 0.9500 . ?
C23 C24 1.44(2) . ?
C24 H24 0.9500 . ?
C24 C25 1.39(2) . ?

loop_
_geom_torsion_atom_site_label_1
_geom_torsion_atom_site_label_2
_geom_torsion_atom_site_label_3
_geom_torsion_atom_site_label_4
_geom_torsion
_geom_torsion_site_symmetry_1
_geom_torsion_site_symmetry_2
_geom_torsion_site_symmetry_3
_geom_torsion_site_symmetry_4
_geom_torsion_publ_flag
Cu1 S1 C12 C9 166.6(14) . . . . ?
Cu1 S1 C12 C10 -73.3(15) . . . . ?
Cu1 S1 C12 C11 44.5(16) . . . . ?
Cu1 S2 C5 C6 53.3(14) . . . . ?
Cu1 S2 C5 C7 -66.9(13) . . . . ?
Cu1 S2 C5 C8 176.2(9) . . . . ?
Cu1 O00G C2 O015 12(5) . . . . ?
Cu1 O00G C2 C1 178(2) . . . . ?
Cu2 S1 C12 C9 82.3(17) . . . . ?
Cu2 S1 C12 C10 -157.6(12) . . . . ?
Cu2 S1 C12 C11 -39.7(16) . . . . ?
Cu2 S3 C16 C13 -54.6(12) . . . . ?
Cu2 S3 C16 C14 63.8(14) . . . . ?
Cu2 S3 C16 C15 -176.5(11) . . . . ?
Cu3 S1 C12 C9 1.8(18) 3_666 . . . ?
Cu3 S1 C12 C10 122.0(12) 3_666 . . . ?
Cu3 S1 C12 C11 -120.2(14) 3_666 . . . ?
Cu3 S2 C5 C6 172.6(11) . . . . ?
Cu3 S2 C5 C7 52.4(15) . . . . ?
Cu3 S2 C5 C8 -64.5(12) . . . . ?
Cu3 S3 C16 C13 -136.6(10) . . . . ?
Cu3 S3 C16 C14 -18.2(14) . . . . ?
Cu3 S3 C16 C15 101.5(12) . . . . ?
Cu3 O00C C4 O00A -5(3) . . . . ?
Cu3 O00C C4 C3 171.8(13) . . . . ?
Cu4 S1 C12 C9 -79.5(16) 3_666 . . . ?
Cu4 S1 C12 C10 40.7(16) 3_666 . . . ?
Cu4 S1 C12 C11 158.5(12) 3_666 . . . ?
Cu4 S3 C16 C13 144.1(10) . . . . ?
Cu4 S3 C16 C14 -97.6(12) . . . . ?
Cu4 S3 C16 C15 22.1(14) . . . . ?
Cu4 O00A C4 O00C 1(3) . . . . ?
Cu4 O00A C4 C3 -175.5(12) . . . . ?
Cu4 N1 C17 C18 176.0(7) . . . . ?
Cu4 N1 C21 C20 -176.4(6) . . . . ?
Cu5 S2 C5 C6 -53.6(15) 4_675 . . . ?
Cu5 S2 C5 C7 -173.7(11) 4_675 . . . ?
Cu5 S2 C5 C8 69.3(11) 4_675 . . . ?
Cu5 S3 C16 C13 34.6(12) 2_546 . . . ?
Cu5 S3 C16 C14 152.9(11) 2_546 . . . ?
Cu5 S3 C16 C15 -87.4(13) 2_546 . . . ?
Cu5 N2 C29 C30 177.4(7) . . . . ?
Cu5 N2 C28 C27 -177.3(7) . . . . ?
S4 C22 C23 C24 -2(3) . . . . ?
F1 C1 C2 O00G -53(5) . . . . ?
F1 C1 C2 O015 109(3) . . . . ?
F2 C1 C2 O00G 65(5) . . . . ?
F2 C1 C2 O015 -132(3) . . . . ?
F3 C1 C2 O00G -173(4) . . . . ?
F3 C1 C2 O015 -10(4) . . . . ?
F4 C3 C4 O00A -65(2) . . . . ?
F4 C3 C4 O00C 117(2) . . . . ?
F5 C3 C4 O00A 56(2) . . . . ?
F5 C3 C4 O00C -121(2) . . . . ?
F6 C3 C4 O00A 177.5(19) . . . . ?
F6 C3 C4 O00C 0(3) . . . . ?
N1 C17 C18 C19 0.0 . . . . ?
C17 N1 C21 C20 0.0 . . . . ?
C17 C18 C19 C20 0.0 . . . . ?
C17 C18 C19 C22 178.4(13) . . . . ?
C18 C19 C20 C21 0.0 . . . . ?
C18 C19 C22 S4 -13.9(18) . . . . ?
C18 C19 C22 C23 170.0(19) . . . . ?
C19 C20 C21 N1 0.0 . . . . ?
C19 C22 C23 C24 174.1(19) . . . . ?
C20 C19 C22 S4 164.6(9) . . . . ?
C20 C19 C22 C23 -12(3) . . . . ?
C21 N1 C17 C18 0.0 . . . . ?
N2 C29 C30 C26 0.0 . . . . ?
C29 N2 C28 C27 0.0 . . . . ?
C29 C30 C26 C27 0.0 . . . . ?
C29 C30 C26 C25 179.5(11) . . . . ?
C30 C26 C27 C28 0.0 . . . . ?
C30 C26 C25 S4 -173.5(9) . . . . ?
C30 C26 C25 C24 -1(3) . . . . ?
C26 C27 C28 N2 0.0 . . . . ?
C27 C26 C25 S4 6.0(18) . . . . ?
C27 C26 C25 C24 178.1(19) . . . . ?
C28 N2 C29 C30 0.0 . . . . ?
C22 S4 C25 C26 174.2(14) . . . . ?
C22 S4 C25 C24 1.0(19) . . . . ?
C22 C19 C20 C21 -178.6(12) . . . . ?
C22 C23 C24 C25 3(3) . . . . ?
C23 C24 C25 S4 -2(3) . . . . ?
C23 C24 C25 C26 -175.3(18) . . . . ?
C25 S4 C22 C19 -175.9(14) . . . . ?
C25 S4 C22 C23 0.8(18) . . . . ?
C25 C26 C27 C28 -179.5(12) . . . . ?

loop_
_smtbx_masks_void_nr
_smtbx_masks_void_average_x
_smtbx_masks_void_average_y
_smtbx_masks_void_average_z
_smtbx_masks_void_volume
_smtbx_masks_void_count_electrons
_smtbx_masks_void_content
1 -0.031 -0.248 0.146 105.4 5.7 '0.13 C4H9NO'
2 0.031 0.248 0.854 105.4 5.3 '0.13 C4H9NO'
3 0.031 0.252 0.354 105.4 5.3 '0.13 C4H9NO'
4 -0.031 0.748 0.646 105.4 5.5 '0.13 C4H9NO'
